data_2021994
loop_
_publ_author_name
'Patricio-Rangel, Emmanuel Blas'
'Tlahuextl, Margarita'
'Tlahuext, Hugo'
'Tapia-Benavides, Antonio Rafael'

_publ_section_title
;
 Synthesis and crystallographic studies of two new 1,3,5-triazines
;
_journal_coeditor_code SK3746
_journal_issue 4
_journal_name_full 'Acta Crystallographica Section C'
_journal_page_first
;
;
_journal_paper_doi 10.1107/S2053229620002508
_journal_volume 76
_journal_year 2020
_chemical_formula_iupac 'C11 H9 Cl2 N6 +, Cl -'
_chemical_formula_moiety 'C11 H9 Cl2 N6 +, Cl -'
_chemical_formula_sum 'C11 H9 Cl3 N6'
_chemical_formula_weight 331.59
_chemical_name_systematic '2-{[(4,6-Dichloro-1,3,5-triazin-2-yl)amino]methyl}-1<i>H</i>-benzimidazol-3-ium chloride'
_space_group_crystal_system triclinic
_space_group_IT_number 2
_space_group_name_Hall '-P 1'
_space_group_name_H-M_alt 'P -1'
_atom_sites_solution_hydrogens mixed
_audit_creation_method
;
Olex2 1.2
(compiled 2018.05.29 svn.r3508 for OlexSys, GUI svn.r5506)
;
_cell_angle_alpha 97.006(5)
_cell_angle_beta 104.543(5)
_cell_angle_gamma 91.138(5)
_cell_formula_units_Z 2
_cell_length_a 8.1958(5)
_cell_length_b 8.4184(5)
_cell_length_c 10.5965(6)
_cell_measurement_reflns_used 5550
_cell_measurement_temperature 293(2)
_cell_measurement_theta_max 25.5930
_cell_measurement_theta_min 3.6250
_cell_volume 701.43(7)
_computing_cell_refinement
;
CrysAlis PRO (Agilent, 2014)
;
_computing_data_collection
;
CrysAlis PRO (Agilent, 2014)
;
_computing_data_reduction
;
CrysAlis PRO (Agilent, 2014)
;
_computing_molecular_graphics
;
OLEX2 (Dolomanov <i>et al.</i>,  2009)
;
_computing_publication_material
;
OLEX2 (Dolomanov <i>et al.</i>,  2009)
;
_computing_structure_refinement
;
SHELXL2018 (Sheldrick, 2015a)
;
_computing_structure_solution
;
SHELXT (Sheldrick, 2015b)
;
_diffrn_ambient_temperature 293.0
_diffrn_detector_area_resol_mean 10.3659
_diffrn_measured_fraction_theta_full 0.998
_diffrn_measured_fraction_theta_max 0.998
_diffrn_measurement_device 'four-circle diffractometer'
_diffrn_measurement_device_type 'Agilent Xcalibur Atlas Gemini'
_diffrn_measurement_method '\w scans'
_diffrn_radiation_type MoK\a
_diffrn_radiation_wavelength 0.71073
_diffrn_reflns_av_R_equivalents 0.0464
_diffrn_reflns_av_unetI/netI 0.0255
_diffrn_reflns_limit_h_max 9
_diffrn_reflns_limit_h_min -9
_diffrn_reflns_limit_k_max 10
_diffrn_reflns_limit_k_min -10
_diffrn_reflns_limit_l_max 12
_diffrn_reflns_limit_l_min -12
_diffrn_reflns_number 21243
_diffrn_reflns_theta_full 24.999
_diffrn_reflns_theta_max 24.999
_diffrn_reflns_theta_min 3.355
_exptl_absorpt_coefficient_mu 0.651
_exptl_absorpt_correction_T_max 1.00000
_exptl_absorpt_correction_T_min 0.65290
_exptl_absorpt_correction_type multi-scan
_exptl_absorpt_process_details
;
(CrysAlis PRO; Agilent, 2014)
;
_exptl_crystal_colour 'clear light white'
_exptl_crystal_density_diffrn 1.570
_exptl_crystal_description plate
_exptl_crystal_F_000 336
_exptl_crystal_size_max 0.17
_exptl_crystal_size_mid 0.15
_exptl_crystal_size_min 0.13
_refine_diff_density_max 0.181
_refine_diff_density_min -0.294
_refine_ls_extinction_method none
_refine_ls_goodness_of_fit_ref 1.060
_refine_ls_hydrogen_treatment mixed
_refine_ls_matrix_type full
_refine_ls_number_parameters 190
_refine_ls_number_reflns 2455
_refine_ls_number_restraints 3
_refine_ls_restrained_S_all 1.059
_refine_ls_R_factor_all 0.0504
_refine_ls_R_factor_gt 0.0346
_refine_ls_shift/su_max 0.000
_refine_ls_shift/su_mean 0.000
_refine_ls_structure_factor_coef Fsqd
_refine_ls_weighting_details 'w=1/[\s^2^(Fo^2^)+(0.0347P)^2^+0.2894P] where P=(Fo^2^+2Fc^2^)/3'
_refine_ls_weighting_scheme calc
_refine_ls_wR_factor_gt 0.0769
_refine_ls_wR_factor_ref 0.0872
_reflns_number_gt 1929
_reflns_number_total 2455
_reflns_threshold_expression 'I > 2\s(I)'
_cod_data_source_file sk3746sup1.cif
_cod_data_source_block pr109_grande2_05072018
_cod_database_code 2021994
_shelx_space_group_comment
;
The symmetry employed for this shelxl refinement is uniquely defined
by the following loop, which should always be used as a source of
symmetry information in preference to the above space-group names.
They are only intended as comments.
;
_shelx_estimated_absorpt_t_min 0.897
_shelx_estimated_absorpt_t_max 0.920

loop_
_space_group_symop_operation_xyz
'x, y, z'
'-x, -y, -z'

loop_
_atom_site_type_symbol
_atom_site_label
_atom_site_fract_x
_atom_site_fract_y
_atom_site_fract_z
_atom_site_U_iso_or_equiv
_atom_site_adp_type
_atom_site_calc_flag
_atom_site_occupancy
_atom_site_disorder_assembly
_atom_site_disorder_group
Cl Cl1 0.92626(8) 0.86334(9) 0.60517(7) 0.0664(2) Uani d 1 . .
Cl Cl2 0.50433(10) 1.01755(10) 0.19354(8) 0.0726(2) Uani d 1 . .
N N1 0.2585(2) 0.4649(2) 0.21225(19) 0.0429(5) Uani d 1 . .
H H1 0.3646(14) 0.489(3) 0.242(2) 0.051 Uiso d 1 . .
N N2 -0.0069(2) 0.4535(2) 0.2056(2) 0.0447(5) Uani d 1 . .
H H2 -0.099(2) 0.473(3) 0.227(2) 0.054 Uiso d 1 . .
N N3 0.3423(3) 0.6550(3) 0.4718(2) 0.0491(5) Uani d 1 . .
H H3 0.362(3) 0.607(3) 0.5406(17) 0.059 Uiso d 1 . .
N N4 0.6145(2) 0.7595(2) 0.53597(18) 0.0445(5) Uani d 1 . .
N N5 0.7038(2) 0.9319(2) 0.4012(2) 0.0497(5) Uani d 1 . .
N N6 0.4191(2) 0.8293(2) 0.34349(18) 0.0440(5) Uani d 1 . .
C C1 0.1427(3) 0.5194(3) 0.2723(2) 0.0416(5) Uani d 1 . .
C C2 0.1812(3) 0.3584(3) 0.1020(2) 0.0398(5) Uani d 1 . .
C C3 0.2423(3) 0.2714(3) 0.0060(3) 0.0523(6) Uani d 1 . .
H H3A 0.356052 0.277898 0.007056 0.063 Uiso calc 1 . .
C C4 0.1273(3) 0.1751(3) -0.0906(3) 0.0588(7) Uani d 1 . .
H H4 0.164334 0.114890 -0.156678 0.071 Uiso calc 1 . .
C C5 -0.0434(3) 0.1645(3) -0.0930(3) 0.0582(7) Uani d 1 . .
H H5 -0.116985 0.096430 -0.159677 0.070 Uiso calc 1 . .
C C6 -0.1053(3) 0.2522(3) 0.0007(3) 0.0534(6) Uani d 1 . .
H H6 -0.219287 0.246255 -0.001128 0.064 Uiso calc 1 . .
C C7 0.0105(3) 0.3504(3) 0.0984(2) 0.0420(5) Uani d 1 . .
C C8 0.1701(3) 0.6391(3) 0.3925(3) 0.0519(6) Uani d 1 . .
H H8A 0.137268 0.742690 0.366177 0.062 Uiso calc 1 . .
H H8B 0.097204 0.608363 0.445683 0.062 Uiso calc 1 . .
C C9 0.4601(3) 0.7505(3) 0.4494(2) 0.0412(5) Uani d 1 . .
C C10 0.7243(3) 0.8490(3) 0.5031(2) 0.0460(6) Uani d 1 . .
C C11 0.5462(3) 0.9138(3) 0.3278(2) 0.0456(6) Uani d 1 . .
Cl Cl3 0.65237(7) 0.50305(8) 0.26932(6) 0.05188(19) Uani d 1 . .

loop_
_atom_site_aniso_label
_atom_site_aniso_U_11
_atom_site_aniso_U_22
_atom_site_aniso_U_33
_atom_site_aniso_U_12
_atom_site_aniso_U_13
_atom_site_aniso_U_23
Cl1 0.0505(4) 0.0743(5) 0.0650(5) -0.0059(3) 0.0003(3) 0.0043(4)
Cl2 0.0727(5) 0.0822(5) 0.0730(5) 0.0120(4) 0.0241(4) 0.0374(4)
N1 0.0249(9) 0.0558(12) 0.0501(12) 0.0039(9) 0.0121(9) 0.0098(10)
N2 0.0252(10) 0.0538(12) 0.0599(13) 0.0035(9) 0.0167(9) 0.0134(10)
N3 0.0490(12) 0.0544(13) 0.0469(12) -0.0008(10) 0.0162(10) 0.0100(10)
N4 0.0477(12) 0.0434(11) 0.0410(11) 0.0020(9) 0.0104(9) 0.0014(9)
N5 0.0469(12) 0.0478(12) 0.0561(13) -0.0025(9) 0.0165(10) 0.0070(10)
N6 0.0407(11) 0.0469(11) 0.0474(12) 0.0054(9) 0.0150(9) 0.0089(9)
C1 0.0324(12) 0.0481(14) 0.0493(14) 0.0046(10) 0.0163(11) 0.0137(11)
C2 0.0302(11) 0.0459(13) 0.0458(13) 0.0063(10) 0.0101(10) 0.0142(11)
C3 0.0388(13) 0.0673(17) 0.0567(16) 0.0158(12) 0.0176(12) 0.0171(13)
C4 0.0617(17) 0.0674(18) 0.0469(15) 0.0131(14) 0.0135(13) 0.0058(13)
C5 0.0516(16) 0.0638(17) 0.0530(16) 0.0013(13) 0.0029(13) 0.0058(13)
C6 0.0343(13) 0.0631(17) 0.0610(16) 0.0018(12) 0.0050(12) 0.0162(14)
C7 0.0347(12) 0.0465(13) 0.0480(14) 0.0070(10) 0.0126(11) 0.0141(11)
C8 0.0408(13) 0.0573(16) 0.0634(16) 0.0007(11) 0.0250(12) 0.0056(13)
C9 0.0438(13) 0.0382(13) 0.0439(13) 0.0026(10) 0.0174(11) 0.0014(10)
C10 0.0452(14) 0.0423(14) 0.0478(14) -0.0002(11) 0.0113(11) -0.0033(11)
C11 0.0497(15) 0.0426(13) 0.0469(14) 0.0074(11) 0.0163(12) 0.0061(11)
Cl3 0.0337(3) 0.0692(4) 0.0594(4) 0.0048(3) 0.0231(3) 0.0104(3)

loop_
_atom_type_symbol
_atom_type_description
_atom_type_scat_dispersion_real
_atom_type_scat_dispersion_imag
_atom_type_scat_source
C C 0.0033 0.0016 'International Tables Vol C Tables 4.2.6.8 and 6.1.1.4'
H H 0.0000 0.0000 'International Tables Vol C Tables 4.2.6.8 and 6.1.1.4'
Cl Cl 0.1484 0.1585 'International Tables Vol C Tables 4.2.6.8 and 6.1.1.4'
N N 0.0061 0.0033 'International Tables Vol C Tables 4.2.6.8 and 6.1.1.4'

loop_
_geom_angle_atom_site_label_1
_geom_angle_atom_site_label_2
_geom_angle_atom_site_label_3
_geom_angle_site_symmetry_1
_geom_angle_site_symmetry_3
_geom_angle
_geom_angle_publ_flag
C1 N1 H1 . . 123.4(16) ?
C1 N1 C2 . . 109.27(18) ?
C2 N1 H1 . . 127.2(16) ?
C1 N2 H2 . . 123.9(17) ?
C1 N2 C7 . . 109.57(18) ?
C7 N2 H2 . . 126.5(17) ?
C8 N3 H3 . . 115.6(19) ?
C9 N3 H3 . . 121.0(19) ?
C9 N3 C8 . . 123.1(2) ?
C10 N4 C9 . . 112.6(2) ?
C11 N5 C10 . . 110.9(2) ?
C11 N6 C9 . . 113.1(2) ?
N1 C1 C8 . . 127.1(2) ?
N2 C1 N1 . . 108.9(2) ?
N2 C1 C8 . . 123.94(19) ?
N1 C2 C7 . . 106.1(2) ?
C3 C2 N1 . . 132.6(2) ?
C3 C2 C7 . . 121.3(2) ?
C2 C3 H3A . . 121.6 ?
C4 C3 C2 . . 116.8(2) ?
C4 C3 H3A . . 121.6 ?
C3 C4 H4 . . 119.0 ?
C3 C4 C5 . . 122.0(2) ?
C5 C4 H4 . . 119.0 ?
C4 C5 H5 . . 119.3 ?
C6 C5 C4 . . 121.5(3) ?
C6 C5 H5 . . 119.3 ?
C5 C6 H6 . . 121.7 ?
C5 C6 C7 . . 116.7(2) ?
C7 C6 H6 . . 121.7 ?
N2 C7 C2 . . 106.1(2) ?
N2 C7 C6 . . 132.1(2) ?
C6 C7 C2 . . 121.7(2) ?
N3 C8 C1 . . 113.84(19) ?
N3 C8 H8A . . 108.8 ?
N3 C8 H8B . . 108.8 ?
C1 C8 H8A . . 108.8 ?
C1 C8 H8B . . 108.8 ?
H8A C8 H8B . . 107.7 ?
N3 C9 N4 . . 116.6(2) ?
N3 C9 N6 . . 118.3(2) ?
N6 C9 N4 . . 125.1(2) ?
N4 C10 Cl1 . . 115.95(19) ?
N4 C10 N5 . . 129.3(2) ?
N5 C10 Cl1 . . 114.76(18) ?
N5 C11 Cl2 . . 115.05(18) ?
N6 C11 Cl2 . . 115.98(18) ?
N6 C11 N5 . . 129.0(2) ?

loop_
_geom_bond_atom_site_label_1
_geom_bond_atom_site_label_2
_geom_bond_site_symmetry_2
_geom_bond_distance
_geom_bond_publ_flag
Cl1 C10 . 1.728(2) ?
Cl2 C11 . 1.724(2) ?
N1 H1 . 0.859(10) ?
N1 C1 . 1.328(3) ?
N1 C2 . 1.386(3) ?
N2 H2 . 0.852(10) ?
N2 C1 . 1.324(3) ?
N2 C7 . 1.382(3) ?
N3 H3 . 0.856(10) ?
N3 C8 . 1.444(3) ?
N3 C9 . 1.329(3) ?
N4 C9 . 1.358(3) ?
N4 C10 . 1.301(3) ?
N5 C10 . 1.334(3) ?
N5 C11 . 1.325(3) ?
N6 C9 . 1.347(3) ?
N6 C11 . 1.306(3) ?
C1 C8 . 1.491(3) ?
C2 C3 . 1.382(3) ?
C2 C7 . 1.389(3) ?
C3 H3A . 0.9300 ?
C3 C4 . 1.370(4) ?
C4 H4 . 0.9300 ?
C4 C5 . 1.394(4) ?
C5 H5 . 0.9300 ?
C5 C6 . 1.370(4) ?
C6 H6 . 0.9300 ?
C6 C7 . 1.386(3) ?
C8 H8A . 0.9700 ?
C8 H8B . 0.9700 ?

loop_
_geom_hbond_atom_site_label_D
_geom_hbond_atom_site_label_H
_geom_hbond_atom_site_label_A
_geom_hbond_site_symmetry_A
_geom_hbond_distance_DH
_geom_hbond_distance_HA
_geom_hbond_distance_DA
_geom_hbond_angle_DHA
_geom_hbond_publ_flag
N1 H1 Cl3 . 0.858(15) 2.302(13) 3.1338(18) 163(2) yes
N2 H2 Cl3 1_455 0.854(18) 2.207(17) 3.0582(18) 175(2) yes
N3 H3 Cl3 2_666 0.86(2) 2.35(2) 3.183(2) 165(2) yes

loop_
_geom_torsion_atom_site_label_1
_geom_torsion_atom_site_label_2
_geom_torsion_atom_site_label_3
_geom_torsion_atom_site_label_4
_geom_torsion_site_symmetry_1
_geom_torsion_site_symmetry_2
_geom_torsion_site_symmetry_3
_geom_torsion_site_symmetry_4
_geom_torsion
_geom_torsion_publ_flag
N1 C1 C8 N3 . . . . -21.4(3) ?
N1 C2 C3 C4 . . . . 179.7(2) ?
N1 C2 C7 N2 . . . . 0.6(2) ?
N1 C2 C7 C6 . . . . -179.2(2) ?
N2 C1 C8 N3 . . . . 160.9(2) ?
C1 N1 C2 C3 . . . . 178.9(2) ?
C1 N1 C2 C7 . . . . -0.2(2) ?
C1 N2 C7 C2 . . . . -0.8(2) ?
C1 N2 C7 C6 . . . . 178.9(2) ?
C2 N1 C1 N2 . . . . -0.3(3) ?
C2 N1 C1 C8 . . . . -178.3(2) ?
C2 C3 C4 C5 . . . . 0.0(4) ?
C3 C2 C7 N2 . . . . -178.6(2) ?
C3 C2 C7 C6 . . . . 1.6(3) ?
C3 C4 C5 C6 . . . . 1.0(4) ?
C4 C5 C6 C7 . . . . -0.7(4) ?
C5 C6 C7 N2 . . . . 179.7(2) ?
C5 C6 C7 C2 . . . . -0.6(4) ?
C7 N2 C1 N1 . . . . 0.7(3) ?
C7 N2 C1 C8 . . . . 178.8(2) ?
C7 C2 C3 C4 . . . . -1.2(3) ?
C8 N3 C9 N4 . . . . 176.8(2) ?
C8 N3 C9 N6 . . . . -3.8(3) ?
C9 N3 C8 C1 . . . . 85.3(3) ?
C9 N4 C10 Cl1 . . . . -178.34(15) ?
C9 N4 C10 N5 . . . . 1.5(4) ?
C9 N6 C11 Cl2 . . . . 179.65(16) ?
C9 N6 C11 N5 . . . . -0.7(4) ?
C10 N4 C9 N3 . . . . 176.7(2) ?
C10 N4 C9 N6 . . . . -2.6(3) ?
C10 N5 C11 Cl2 . . . . 179.39(16) ?
C10 N5 C11 N6 . . . . -0.3(4) ?
C11 N5 C10 Cl1 . . . . 179.67(16) ?
C11 N5 C10 N4 . . . . -0.2(4) ?
C11 N6 C9 N3 . . . . -177.1(2) ?
C11 N6 C9 N4 . . . . 2.3(3) ?

_cod_database_fobs_code 2021994
